data_1558657
loop_
_publ_author_name
'Shraddha, K. N.'
'Begum, Noor Shahina'

_publ_section_title
;
 2-[1-(4-<i>tert</i>-Butylphenyl)-4,5-diphenyl-1<i>H</i>-imidazol-2-yl]-4,6-dichlorophenol
;
_journal_coeditor_code HB4352
_journal_issue 7
_journal_name_full IUCrData
_journal_page_first x200870
_journal_paper_doi 10.1107/S2414314620008706
_journal_volume 5
_journal_year 2020
_chemical_formula_iupac 'C31 H26 Cl2 N2 O'
_chemical_formula_moiety 'C31 H26 Cl2 N2 O'
_chemical_formula_sum 'C31 H26 Cl2 N2 O'
_chemical_formula_weight 513.44
_chemical_name_systematic 2-[1-(4-<i>tert</i>-Butylphenyl)-4,5-diphenyl-1<i>H</i>-imidazol-2-yl]-4,6-dichlorophenol
_space_group_crystal_system triclinic
_space_group_IT_number 2
_space_group_name_Hall '-P 1'
_space_group_name_H-M_alt 'P -1'
_atom_sites_solution_hydrogens geom
_atom_sites_solution_primary direct
_atom_sites_solution_secondary difmap
_audit_creation_method SHELXL-2018/3
_cell_angle_alpha 77.474(6)
_cell_angle_beta 85.686(6)
_cell_angle_gamma 80.742(6)
_cell_formula_units_Z 2
_cell_length_a 9.8084(10)
_cell_length_b 11.6806(11)
_cell_length_c 12.0754(13)
_cell_measurement_reflns_used 4634
_cell_measurement_temperature 446(2)
_cell_measurement_theta_max 30.817
_cell_measurement_theta_min 3.290
_cell_volume 1331.8(2)
_computing_cell_refinement
;
SAINT-Plus (Bruker, 1998)
;
_computing_data_collection
;
SMART (Bruker, 1998)
;
_computing_data_reduction
;
SAINT-Plus (Bruker, 1998)
;
_computing_molecular_graphics
;
ORTEP-3 for Windows (Farrugia, 2012)
;
_computing_publication_material
;
SHELXL2018 (Sheldrick, 2015)
;
_computing_structure_refinement
;
SHELXL2018 (Sheldrick, 2015)
;
_computing_structure_solution
;
SHELXS97 (Sheldrick, 2008)
;
_diffrn_ambient_temperature 446(2)
_diffrn_measured_fraction_theta_full 0.987
_diffrn_measured_fraction_theta_max 0.987
_diffrn_measurement_device_type 'Bruker SMART APEX CCD'
_diffrn_measurement_method '\w scans'
_diffrn_radiation_type MoK\a
_diffrn_radiation_wavelength 0.71073
_diffrn_reflns_av_R_equivalents 0.0369
_diffrn_reflns_av_unetI/netI 0.0329
_diffrn_reflns_limit_h_max 11
_diffrn_reflns_limit_h_min -11
_diffrn_reflns_limit_k_max 13
_diffrn_reflns_limit_k_min -13
_diffrn_reflns_limit_l_max 14
_diffrn_reflns_limit_l_min -14
_diffrn_reflns_number 19148
_diffrn_reflns_theta_full 24.996
_diffrn_reflns_theta_max 24.996
_diffrn_reflns_theta_min 3.290
_diffrn_source 'fine-focus sealed tube'
_exptl_absorpt_coefficient_mu 0.270
_exptl_absorpt_correction_T_max 0.960
_exptl_absorpt_correction_T_min 0.862
_exptl_absorpt_correction_type multi-scan
_exptl_absorpt_process_details
;
(SADABS; Bruker, 1998)
;
_exptl_crystal_colour colorless
_exptl_crystal_density_diffrn 1.280
_exptl_crystal_description needle
_exptl_crystal_F_000 536
_exptl_crystal_size_max 0.150
_exptl_crystal_size_mid 0.130
_exptl_crystal_size_min 0.120
_refine_diff_density_max 0.453
_refine_diff_density_min -0.509
_refine_ls_extinction_method none
_refine_ls_goodness_of_fit_ref 1.140
_refine_ls_hydrogen_treatment constr
_refine_ls_matrix_type full
_refine_ls_number_parameters 343
_refine_ls_number_reflns 4634
_refine_ls_number_restraints 0
_refine_ls_restrained_S_all 1.140
_refine_ls_R_factor_all 0.0790
_refine_ls_R_factor_gt 0.0634
_refine_ls_shift/su_max 0.000
_refine_ls_shift/su_mean 0.000
_refine_ls_structure_factor_coef Fsqd
_refine_ls_weighting_details 'w=1/[\s^2^(Fo^2^)+(0.1532P)^2^+0.0304P] where P=(Fo^2^+2Fc^2^)/3'
_refine_ls_weighting_scheme calc
_refine_ls_wR_factor_gt 0.1978
_refine_ls_wR_factor_ref 0.2212
_reflns_number_gt 3610
_reflns_number_total 4634
_reflns_threshold_expression 'I > 2\s(I)'
_cod_data_source_file hb4352sup1.cif
_cod_data_source_block I
_cod_database_code 1558657
_shelx_space_group_comment
;
The symmetry employed for this shelxl refinement is uniquely defined
by the following loop, which should always be used as a source of
symmetry information in preference to the above space-group names.
They are only intended as comments.
;
_shelx_estimated_absorpt_t_min 0.961
_shelx_estimated_absorpt_t_max 0.968

loop_
_space_group_symop_operation_xyz
'x, y, z'
'-x, -y, -z'

loop_
_atom_site_type_symbol
_atom_site_label
_atom_site_fract_x
_atom_site_fract_y
_atom_site_fract_z
_atom_site_U_iso_or_equiv
_atom_site_adp_type
_atom_site_calc_flag
_atom_site_occupancy
_atom_site_disorder_assembly
_atom_site_disorder_group
Cl Cl1 0.68151(10) 0.02403(8) 0.47335(7) 0.0842(3) Uani d 1 . .
Cl Cl2 0.83657(11) -0.42569(7) 0.42892(8) 0.0941(4) Uani d 1 . .
N N2 0.84180(19) -0.16232(18) 0.01276(18) 0.0513(5) Uani d 1 . .
N N1 0.74765(18) 0.02248(16) 0.00830(16) 0.0443(5) Uani d 1 . .
C C10 0.6835(2) 0.12908(19) 0.04413(18) 0.0420(5) Uani d 1 . .
O O1 0.8521(2) -0.32598(16) 0.19026(18) 0.0683(5) Uani d 1 . .
H H1 0.849884 -0.296243 0.122230 0.102 Uiso calc 1 . .
C C1 0.7867(2) -0.0865(2) 0.0763(2) 0.0475(5) Uani d 1 . .
C C4 0.7737(2) -0.1209(2) 0.2000(2) 0.0493(6) Uani d 1 . .
C C9 0.7350(3) -0.0408(2) 0.2719(2) 0.0565(6) Uani d 1 . .
H H9 0.714640 0.039674 0.240357 0.068 Uiso calc 1 . .
C C20 0.7522(2) 0.1150(2) -0.19884(19) 0.0457(5) Uani d 1 . .
C C3 0.7825(2) 0.0130(2) -0.10358(19) 0.0446(5) Uani d 1 . .
C C13 0.5662(2) 0.3168(2) 0.1463(2) 0.0487(6) Uani d 1 . .
C C2 0.8415(2) -0.1021(2) -0.0989(2) 0.0472(5) Uani d 1 . .
C C11 0.5434(2) 0.1483(2) 0.0672(2) 0.0494(6) Uani d 1 . .
H H11 0.487336 0.098558 0.048844 0.059 Uiso calc 1 . .
C C6 0.7951(3) -0.2766(2) 0.3677(2) 0.0604(7) Uani d 1 . .
C C12 0.4858(2) 0.2410(2) 0.1173(2) 0.0535(6) Uani d 1 . .
H H12 0.390733 0.253123 0.132195 0.064 Uiso calc 1 . .
C C26 0.9009(2) -0.1638(2) -0.1902(2) 0.0521(6) Uani d 1 . .
C C5 0.8068(2) -0.2424(2) 0.2500(2) 0.0537(6) Uani d 1 . .
C C15 0.7649(2) 0.2069(2) 0.0664(2) 0.0518(6) Uani d 1 . .
H H15 0.859112 0.197337 0.047397 0.062 Uiso calc 1 . .
C C7 0.7564(3) -0.1977(3) 0.4363(2) 0.0637(7) Uani d 1 . .
H H7 0.750008 -0.223624 0.514664 0.076 Uiso calc 1 . .
C C14 0.7055(3) 0.2987(2) 0.1168(2) 0.0559(6) Uani d 1 . .
H H14 0.761210 0.350459 0.131681 0.067 Uiso calc 1 . .
C C8 0.7265(3) -0.0782(3) 0.3877(2) 0.0608(7) Uani d 1 . .
C C23 0.7007(3) 0.3025(3) -0.3821(2) 0.0688(8) Uani d 1 . .
H H23 0.683701 0.364908 -0.444302 0.083 Uiso calc 1 . .
C C16 0.5035(3) 0.4127(3) 0.2117(3) 0.0635(7) Uani d 1 . .
C C27 0.9426(3) -0.1033(3) -0.2964(2) 0.0655(7) Uani d 1 . .
H H27 0.930101 -0.020850 -0.312384 0.079 Uiso calc 1 . .
C C31 0.9224(3) -0.2866(2) -0.1699(3) 0.0616(7) Uani d 1 . .
H H31 0.895750 -0.329589 -0.099589 0.074 Uiso calc 1 . .
C C25 0.6370(3) 0.1268(3) -0.2620(2) 0.0617(7) Uani d 1 . .
H H25 0.576498 0.071204 -0.243154 0.074 Uiso calc 1 . .
C C24 0.6116(3) 0.2202(3) -0.3524(3) 0.0708(8) Uani d 1 . .
H H24 0.533302 0.227905 -0.393903 0.085 Uiso calc 1 . .
C C21 0.8394(3) 0.1993(3) -0.2284(3) 0.0628(7) Uani d 1 . .
H H21 0.916475 0.193590 -0.185982 0.075 Uiso calc 1 . .
C C22 0.8134(3) 0.2921(3) -0.3203(3) 0.0713(8) Uani d 1 . .
H H22 0.873597 0.347898 -0.339950 0.086 Uiso calc 1 . .
C C28 1.0019(3) -0.1632(3) -0.3776(3) 0.0777(9) Uani d 1 . .
H H28 1.029066 -0.121011 -0.448159 0.093 Uiso calc 1 . .
C C29 1.0216(3) -0.2846(3) -0.3563(3) 0.0772(9) Uani d 1 . .
H H29 1.061113 -0.324753 -0.412158 0.093 Uiso calc 1 . .
C C30 0.9828(3) -0.3463(3) -0.2524(3) 0.0734(8) Uani d 1 . .
H H30 0.997088 -0.428761 -0.237014 0.088 Uiso calc 1 . .
C C18 0.3485(11) 0.4343(10) 0.2197(11) 0.0954(19) Uani d 0.411(5) A 1
H H18A 0.314639 0.361124 0.252109 0.143 Uiso calc 0.411(5) A 1
H H18B 0.313739 0.464925 0.145138 0.143 Uiso calc 0.411(5) A 1
H H18C 0.318046 0.490703 0.266842 0.143 Uiso calc 0.411(5) A 1
C C18' 0.3761(8) 0.4882(7) 0.1474(7) 0.0954(19) Uani d 0.589(5) A 2
H H18D 0.310146 0.437512 0.141677 0.143 Uiso calc 0.589(5) A 2
H H18E 0.405720 0.525813 0.072679 0.143 Uiso calc 0.589(5) A 2
H H18F 0.334166 0.547566 0.188362 0.143 Uiso calc 0.589(5) A 2
C C17 0.5525(19) 0.3722(13) 0.3351(10) 0.128(3) Uani d 0.411(5) A 1
H H17A 0.491571 0.404759 0.390135 0.191 Uiso calc 0.411(5) A 1
H H17B 0.628819 0.319934 0.372610 0.191 Uiso calc 0.411(5) A 1
H H17C 0.503172 0.328690 0.296726 0.191 Uiso calc 0.411(5) A 1
C C17' 0.4401(12) 0.3491(9) 0.3245(7) 0.128(3) Uani d 0.589(5) A 2
H H17D 0.394795 0.286780 0.310901 0.191 Uiso calc 0.589(5) A 2
H H17E 0.374022 0.404937 0.355793 0.191 Uiso calc 0.589(5) A 2
H H17F 0.511909 0.316061 0.377054 0.191 Uiso calc 0.589(5) A 2
C C19 0.6053(15) 0.4698(11) 0.2511(13) 0.113(3) Uani d 0.411(5) A 1
H H19A 0.564836 0.507319 0.311546 0.169 Uiso calc 0.411(5) A 1
H H19B 0.635841 0.528419 0.189603 0.169 Uiso calc 0.411(5) A 1
H H19C 0.682744 0.411619 0.278258 0.169 Uiso calc 0.411(5) A 1
C C19' 0.5770(10) 0.5256(7) 0.1748(9) 0.113(3) Uani d 0.589(5) A 2
H H19D 0.533195 0.585609 0.214414 0.169 Uiso calc 0.589(5) A 2
H H19E 0.570027 0.555101 0.094509 0.169 Uiso calc 0.589(5) A 2
H H19F 0.672616 0.505214 0.193012 0.169 Uiso calc 0.589(5) A 2

loop_
_atom_site_aniso_label
_atom_site_aniso_U_11
_atom_site_aniso_U_22
_atom_site_aniso_U_33
_atom_site_aniso_U_12
_atom_site_aniso_U_13
_atom_site_aniso_U_23
Cl1 0.1116(7) 0.0822(6) 0.0570(5) -0.0001(5) -0.0033(4) -0.0208(4)
Cl2 0.1401(8) 0.0527(5) 0.0788(6) -0.0159(5) -0.0115(5) 0.0128(4)
N2 0.0478(10) 0.0470(11) 0.0576(12) 0.0012(8) -0.0050(8) -0.0125(9)
N1 0.0457(9) 0.0400(10) 0.0458(11) -0.0017(7) -0.0047(8) -0.0081(8)
C10 0.0447(10) 0.0393(11) 0.0406(12) -0.0025(8) -0.0061(8) -0.0062(9)
O1 0.0902(13) 0.0435(10) 0.0673(12) -0.0044(9) -0.0039(10) -0.0069(9)
C1 0.0452(11) 0.0445(12) 0.0514(14) -0.0033(9) -0.0064(10) -0.0082(10)
C4 0.0449(11) 0.0477(13) 0.0525(14) -0.0035(9) -0.0074(10) -0.0050(11)
C9 0.0626(14) 0.0512(14) 0.0508(14) 0.0002(11) -0.0070(11) -0.0049(11)
C20 0.0438(11) 0.0482(13) 0.0440(12) -0.0029(9) 0.0008(9) -0.0111(10)
C3 0.0405(10) 0.0480(13) 0.0458(12) -0.0053(9) -0.0034(9) -0.0108(10)
C13 0.0543(12) 0.0444(12) 0.0454(13) -0.0025(10) -0.0056(10) -0.0073(10)
C2 0.0422(11) 0.0497(13) 0.0493(13) -0.0021(9) -0.0060(9) -0.0116(10)
C11 0.0441(11) 0.0456(13) 0.0607(15) -0.0089(9) -0.0047(10) -0.0131(11)
C6 0.0645(14) 0.0499(14) 0.0615(16) -0.0121(11) -0.0081(12) 0.0040(12)
C12 0.0410(11) 0.0513(13) 0.0674(16) -0.0028(10) -0.0007(10) -0.0138(12)
C26 0.0402(11) 0.0576(14) 0.0618(16) 0.0004(10) -0.0085(10) -0.0231(12)
C5 0.0527(12) 0.0462(13) 0.0610(16) -0.0105(10) -0.0077(11) -0.0043(11)
C15 0.0405(11) 0.0563(14) 0.0608(15) -0.0080(10) -0.0011(10) -0.0164(12)
C7 0.0655(15) 0.0681(18) 0.0524(15) -0.0153(13) -0.0084(12) 0.0045(13)
C14 0.0533(13) 0.0519(14) 0.0674(16) -0.0138(10) -0.0048(11) -0.0182(12)
C8 0.0591(14) 0.0653(16) 0.0551(15) -0.0051(12) -0.0081(11) -0.0076(13)
C23 0.0851(19) 0.0612(17) 0.0505(15) 0.0017(14) 0.0043(14) -0.0023(13)
C16 0.0713(16) 0.0565(15) 0.0638(17) -0.0011(12) -0.0022(13) -0.0215(13)
C27 0.0728(16) 0.0600(16) 0.0613(17) 0.0010(13) 0.0013(13) -0.0165(13)
C31 0.0608(14) 0.0574(15) 0.0695(17) -0.0049(12) -0.0015(12) -0.0227(13)
C25 0.0581(14) 0.0676(17) 0.0586(16) -0.0150(12) -0.0105(12) -0.0049(13)
C24 0.0754(17) 0.0769(19) 0.0556(16) -0.0049(15) -0.0203(13) -0.0031(14)
C21 0.0549(13) 0.0623(16) 0.0690(18) -0.0136(12) -0.0048(12) -0.0048(13)
C22 0.0755(18) 0.0624(18) 0.0722(19) -0.0179(14) 0.0091(15) -0.0042(15)
C28 0.0844(19) 0.088(2) 0.0586(18) -0.0001(17) 0.0062(15) -0.0238(16)
C29 0.0728(17) 0.089(2) 0.074(2) 0.0046(16) 0.0006(15) -0.0403(18)
C30 0.0730(17) 0.0613(17) 0.091(2) 0.0015(14) -0.0071(15) -0.0337(17)
C18 0.104(4) 0.077(4) 0.101(5) 0.029(3) -0.009(4) -0.040(3)
C18' 0.104(4) 0.077(4) 0.101(5) 0.029(3) -0.009(4) -0.040(3)
C17 0.195(9) 0.114(5) 0.058(3) 0.024(7) 0.023(6) -0.029(3)
C17' 0.195(9) 0.114(5) 0.058(3) 0.024(7) 0.023(6) -0.029(3)
C19 0.154(6) 0.066(4) 0.132(7) -0.031(5) 0.038(6) -0.058(4)
C19' 0.154(6) 0.066(4) 0.132(7) -0.031(5) 0.038(6) -0.058(4)

loop_
_atom_type_symbol
_atom_type_description
_atom_type_scat_dispersion_real
_atom_type_scat_dispersion_imag
_atom_type_scat_source
C C 0.0033 0.0016 'International Tables Vol C Tables 4.2.6.8 and 6.1.1.4'
H H 0.0000 0.0000 'International Tables Vol C Tables 4.2.6.8 and 6.1.1.4'
N N 0.0061 0.0033 'International Tables Vol C Tables 4.2.6.8 and 6.1.1.4'
O O 0.0106 0.0060 'International Tables Vol C Tables 4.2.6.8 and 6.1.1.4'
Cl Cl 0.1484 0.1585 'International Tables Vol C Tables 4.2.6.8 and 6.1.1.4'

loop_
_geom_angle_atom_site_label_1
_geom_angle_atom_site_label_2
_geom_angle_atom_site_label_3
_geom_angle_site_symmetry_1
_geom_angle_site_symmetry_3
_geom_angle
_geom_angle_publ_flag
C1 N2 C2 . . 107.9(2) ?
C1 N1 C3 . . 107.68(19) ?
C1 N1 C10 . . 127.05(19) ?
C3 N1 C10 . . 125.27(18) ?
C11 C10 C15 . . 119.5(2) ?
C11 C10 N1 . . 120.52(19) ?
C15 C10 N1 . . 119.68(18) ?
C5 O1 H1 . . 109.5 ?
N2 C1 N1 . . 109.5(2) ?
N2 C1 C4 . . 122.1(2) ?
N1 C1 C4 . . 128.3(2) ?
C9 C4 C5 . . 118.1(2) ?
C9 C4 C1 . . 124.2(2) ?
C5 C4 C1 . . 117.7(2) ?
C8 C9 C4 . . 121.6(3) ?
C8 C9 H9 . . 119.2 ?
C4 C9 H9 . . 119.2 ?
C21 C20 C25 . . 118.5(2) ?
C21 C20 C3 . . 120.8(2) ?
C25 C20 C3 . . 120.6(2) ?
C2 C3 N1 . . 105.9(2) ?
C2 C3 C20 . . 132.6(2) ?
N1 C3 C20 . . 121.47(19) ?
C14 C13 C12 . . 116.8(2) ?
C14 C13 C16 . . 121.8(2) ?
C12 C13 C16 . . 121.3(2) ?
C3 C2 N2 . . 109.0(2) ?
C3 C2 C26 . . 130.7(2) ?
N2 C2 C26 . . 120.2(2) ?
C10 C11 C12 . . 120.1(2) ?
C10 C11 H11 . . 120.0 ?
C12 C11 H11 . . 120.0 ?
C7 C6 C5 . . 122.7(2) ?
C7 C6 Cl2 . . 119.0(2) ?
C5 C6 Cl2 . . 118.3(2) ?
C11 C12 C13 . . 121.6(2) ?
C11 C12 H12 . . 119.2 ?
C13 C12 H12 . . 119.2 ?
C31 C26 C27 . . 117.5(2) ?
C31 C26 C2 . . 120.1(2) ?
C27 C26 C2 . . 122.4(2) ?
O1 C5 C6 . . 118.3(2) ?
O1 C5 C4 . . 123.3(2) ?
C6 C5 C4 . . 118.4(2) ?
C14 C15 C10 . . 119.4(2) ?
C14 C15 H15 . . 120.3 ?
C10 C15 H15 . . 120.3 ?
C6 C7 C8 . . 119.1(3) ?
C6 C7 H7 . . 120.5 ?
C8 C7 H7 . . 120.5 ?
C15 C14 C13 . . 122.4(2) ?
C15 C14 H14 . . 118.8 ?
C13 C14 H14 . . 118.8 ?
C9 C8 C7 . . 120.1(3) ?
C9 C8 Cl1 . . 120.1(2) ?
C7 C8 Cl1 . . 119.9(2) ?
C22 C23 C24 . . 119.6(3) ?
C22 C23 H23 . . 120.2 ?
C24 C23 H23 . . 120.2 ?
C19 C16 C18 . . 131.4(6) ?
C19 C16 C13 . . 113.7(5) ?
C18 C16 C13 . . 114.8(4) ?
C13 C16 C17' . . 107.0(4) ?
C19 C16 C17 . . 59.3(9) ?
C18 C16 C17 . . 106.7(8) ?
C13 C16 C17 . . 107.8(5) ?
C13 C16 C18' . . 108.4(3) ?
C17' C16 C18' . . 103.9(5) ?
C13 C16 C19' . . 111.1(3) ?
C17' C16 C19' . . 134.6(6) ?
C18' C16 C19' . . 86.8(6) ?
C28 C27 C26 . . 121.0(3) ?
C28 C27 H27 . . 119.5 ?
C26 C27 H27 . . 119.5 ?
C30 C31 C26 . . 121.1(3) ?
C30 C31 H31 . . 119.5 ?
C26 C31 H31 . . 119.5 ?
C24 C25 C20 . . 120.2(3) ?
C24 C25 H25 . . 119.9 ?
C20 C25 H25 . . 119.9 ?
C25 C24 C23 . . 120.6(3) ?
C25 C24 H24 . . 119.7 ?
C23 C24 H24 . . 119.7 ?
C20 C21 C22 . . 120.6(3) ?
C20 C21 H21 . . 119.7 ?
C22 C21 H21 . . 119.7 ?
C23 C22 C21 . . 120.4(3) ?
C23 C22 H22 . . 119.8 ?
C21 C22 H22 . . 119.8 ?
C27 C28 C29 . . 120.7(3) ?
C27 C28 H28 . . 119.7 ?
C29 C28 H28 . . 119.7 ?
C30 C29 C28 . . 119.5(3) ?
C30 C29 H29 . . 120.2 ?
C28 C29 H29 . . 120.2 ?
C29 C30 C31 . . 120.2(3) ?
C29 C30 H30 . . 119.9 ?
C31 C30 H30 . . 119.9 ?
C16 C18 H18A . . 109.5 ?
C16 C18 H18B . . 109.5 ?
H18A C18 H18B . . 109.5 ?
C16 C18 H18C . . 109.5 ?
H18A C18 H18C . . 109.5 ?
H18B C18 H18C . . 109.5 ?
C16 C18' H18D . . 109.5 ?
C16 C18' H18E . . 109.5 ?
H18D C18' H18E . . 109.5 ?
C16 C18' H18F . . 109.5 ?
H18D C18' H18F . . 109.5 ?
H18E C18' H18F . . 109.5 ?
C19 C17 C16 . . 56.8(8) ?
C19 C17 H17A . . 109.5 ?
C16 C17 H17A . . 114.2 ?
C19 C17 H17B . . 109.5 ?
C16 C17 H17B . . 136.3 ?
H17A C17 H17B . . 109.5 ?
C19 C17 H17C . . 109.5 ?
C16 C17 H17C . . 54.2 ?
H17A C17 H17C . . 109.5 ?
H17B C17 H17C . . 109.5 ?
C16 C17' H17D . . 109.5 ?
C16 C17' H17E . . 109.5 ?
H17D C17' H17E . . 109.5 ?
C16 C17' H17F . . 109.5 ?
H17D C17' H17F . . 109.5 ?
H17E C17' H17F . . 109.5 ?
C16 C19 C17 . . 63.9(8) ?
C16 C19 H19A . . 109.5 ?
C17 C19 H19A . . 76.2 ?
C16 C19 H19B . . 109.5 ?
C17 C19 H19B . . 172.8 ?
H19A C19 H19B . . 109.5 ?
C16 C19 H19C . . 109.5 ?
C17 C19 H19C . . 71.7 ?
H19A C19 H19C . . 109.5 ?
H19B C19 H19C . . 109.5 ?
C16 C19' H19D . . 109.5 ?
C16 C19' H19E . . 109.5 ?
H19D C19' H19E . . 109.5 ?
C16 C19' H19F . . 109.5 ?
H19D C19' H19F . . 109.5 ?
H19E C19' H19F . . 109.5 ?

loop_
_geom_bond_atom_site_label_1
_geom_bond_atom_site_label_2
_geom_bond_site_symmetry_2
_geom_bond_distance
_geom_bond_publ_flag
Cl1 C8 . 1.729(3) ?
Cl2 C6 . 1.733(3) ?
N2 C1 . 1.321(3) ?
N2 C2 . 1.379(3) ?
N1 C1 . 1.370(3) ?
N1 C3 . 1.392(3) ?
N1 C10 . 1.440(3) ?
C10 C11 . 1.374(3) ?
C10 C15 . 1.382(3) ?
O1 C5 . 1.338(3) ?
O1 H1 . 0.8200 ?
C1 C4 . 1.461(3) ?
C4 C9 . 1.400(4) ?
C4 C5 . 1.412(3) ?
C9 C8 . 1.372(4) ?
C9 H9 . 0.9300 ?
C20 C21 . 1.380(3) ?
C20 C25 . 1.383(4) ?
C20 C3 . 1.474(3) ?
C3 C2 . 1.367(3) ?
C13 C14 . 1.380(3) ?
C13 C12 . 1.389(3) ?
C13 C16 . 1.532(3) ?
C2 C26 . 1.479(3) ?
C11 C12 . 1.376(3) ?
C11 H11 . 0.9300 ?
C6 C7 . 1.360(4) ?
C6 C5 . 1.392(4) ?
C12 H12 . 0.9300 ?
C26 C31 . 1.386(4) ?
C26 C27 . 1.390(4) ?
C15 C14 . 1.374(4) ?
C15 H15 . 0.9300 ?
C7 C8 . 1.384(4) ?
C7 H7 . 0.9300 ?
C14 H14 . 0.9300 ?
C23 C22 . 1.355(5) ?
C23 C24 . 1.376(4) ?
C23 H23 . 0.9300 ?
C16 C19 . 1.445(14) ?
C16 C18 . 1.500(11) ?
C16 C17' . 1.542(9) ?
C16 C17 . 1.550(14) ?
C16 C18' . 1.561(8) ?
C16 C19' . 1.567(8) ?
C27 C28 . 1.368(4) ?
C27 H27 . 0.9300 ?
C31 C30 . 1.381(4) ?
C31 H31 . 0.9300 ?
C25 C24 . 1.371(4) ?
C25 H25 . 0.9300 ?
C24 H24 . 0.9300 ?
C21 C22 . 1.380(4) ?
C21 H21 . 0.9300 ?
C22 H22 . 0.9300 ?
C28 C29 . 1.370(5) ?
C28 H28 . 0.9300 ?
C29 C30 . 1.365(5) ?
C29 H29 . 0.9300 ?
C30 H30 . 0.9300 ?
C18 H18A . 0.9600 ?
C18 H18B . 0.9600 ?
C18 H18C . 0.9600 ?
C18' H18D . 0.9600 ?
C18' H18E . 0.9600 ?
C18' H18F . 0.9600 ?
C17 C19 . 1.49(2) ?
C17 H17A . 0.9600 ?
C17 H17B . 0.9600 ?
C17 H17C . 0.9600 ?
C17' H17D . 0.9600 ?
C17' H17E . 0.9600 ?
C17' H17F . 0.9600 ?
C19 H19A . 0.9600 ?
C19 H19B . 0.9600 ?
C19 H19C . 0.9600 ?
C19' H19D . 0.9600 ?
C19' H19E . 0.9600 ?
C19' H19F . 0.9600 ?

loop_
_geom_hbond_atom_site_label_D
_geom_hbond_atom_site_label_H
_geom_hbond_atom_site_label_A
_geom_hbond_site_symmetry_A
_geom_hbond_distance_DH
_geom_hbond_distance_HA
_geom_hbond_distance_DA
_geom_hbond_angle_DHA
O1 H1 N2 1_555 0.82 1.81 2.541(2) 147
C29 H29 Cl2 2_745 0.93 2.97 3.705(3) 137

loop_
_geom_torsion_atom_site_label_1
_geom_torsion_atom_site_label_2
_geom_torsion_atom_site_label_3
_geom_torsion_atom_site_label_4
_geom_torsion_site_symmetry_1
_geom_torsion_site_symmetry_2
_geom_torsion_site_symmetry_3
_geom_torsion_site_symmetry_4
_geom_torsion
_geom_torsion_publ_flag
C1 N1 C10 C11 . . . . -82.3(3) ?
C3 N1 C10 C11 . . . . 98.5(3) ?
C1 N1 C10 C15 . . . . 91.3(3) ?
C3 N1 C10 C15 . . . . -88.0(3) ?
C2 N2 C1 N1 . . . . 1.1(2) ?
C2 N2 C1 C4 . . . . -178.75(19) ?
C3 N1 C1 N2 . . . . -0.7(2) ?
C10 N1 C1 N2 . . . . 179.92(19) ?
C3 N1 C1 C4 . . . . 179.1(2) ?
C10 N1 C1 C4 . . . . -0.3(3) ?
N2 C1 C4 C9 . . . . 170.3(2) ?
N1 C1 C4 C9 . . . . -9.5(4) ?
N2 C1 C4 C5 . . . . -7.5(3) ?
N1 C1 C4 C5 . . . . 172.7(2) ?
C5 C4 C9 C8 . . . . -1.2(4) ?
C1 C4 C9 C8 . . . . -179.0(2) ?
C1 N1 C3 C2 . . . . 0.1(2) ?
C10 N1 C3 C2 . . . . 179.45(18) ?
C1 N1 C3 C20 . . . . 179.06(18) ?
C10 N1 C3 C20 . . . . -1.6(3) ?
C21 C20 C3 C2 . . . . -98.9(3) ?
C25 C20 C3 C2 . . . . 79.8(3) ?
C21 C20 C3 N1 . . . . 82.4(3) ?
C25 C20 C3 N1 . . . . -98.9(3) ?
N1 C3 C2 N2 . . . . 0.6(2) ?
C20 C3 C2 N2 . . . . -178.3(2) ?
N1 C3 C2 C26 . . . . -178.7(2) ?
C20 C3 C2 C26 . . . . 2.5(4) ?
C1 N2 C2 C3 . . . . -1.0(2) ?
C1 N2 C2 C26 . . . . 178.30(19) ?
C15 C10 C11 C12 . . . . -3.3(4) ?
N1 C10 C11 C12 . . . . 170.3(2) ?
C10 C11 C12 C13 . . . . -0.2(4) ?
C14 C13 C12 C11 . . . . 3.4(4) ?
C16 C13 C12 C11 . . . . -174.4(2) ?
C3 C2 C26 C31 . . . . -163.2(2) ?
N2 C2 C26 C31 . . . . 17.6(3) ?
C3 C2 C26 C27 . . . . 19.6(4) ?
N2 C2 C26 C27 . . . . -159.5(2) ?
C7 C6 C5 O1 . . . . 176.8(2) ?
Cl2 C6 C5 O1 . . . . -1.3(3) ?
C7 C6 C5 C4 . . . . -1.6(4) ?
Cl2 C6 C5 C4 . . . . -179.73(18) ?
C9 C4 C5 O1 . . . . -176.3(2) ?
C1 C4 C5 O1 . . . . 1.6(3) ?
C9 C4 C5 C6 . . . . 2.0(3) ?
C1 C4 C5 C6 . . . . 179.9(2) ?
C11 C10 C15 C14 . . . . 3.5(4) ?
N1 C10 C15 C14 . . . . -170.1(2) ?
C5 C6 C7 C8 . . . . 0.3(4) ?
Cl2 C6 C7 C8 . . . . 178.4(2) ?
C10 C15 C14 C13 . . . . -0.2(4) ?
C12 C13 C14 C15 . . . . -3.2(4) ?
C16 C13 C14 C15 . . . . 174.6(2) ?
C4 C9 C8 C7 . . . . -0.1(4) ?
C4 C9 C8 Cl1 . . . . 178.79(19) ?
C6 C7 C8 C9 . . . . 0.6(4) ?
C6 C7 C8 Cl1 . . . . -178.3(2) ?
C14 C13 C16 C19 . . . . -7.5(8) ?
C12 C13 C16 C19 . . . . 170.1(7) ?
C14 C13 C16 C18 . . . . 170.2(6) ?
C12 C13 C16 C18 . . . . -12.2(7) ?
C14 C13 C16 C17' . . . . -119.1(5) ?
C12 C13 C16 C17' . . . . 58.6(6) ?
C14 C13 C16 C17 . . . . -71.2(8) ?
C12 C13 C16 C17 . . . . 106.5(7) ?
C14 C13 C16 C18' . . . . 129.4(4) ?
C12 C13 C16 C18' . . . . -52.9(5) ?
C14 C13 C16 C19' . . . . 35.7(6) ?
C12 C13 C16 C19' . . . . -146.6(5) ?
C31 C26 C27 C28 . . . . 0.4(4) ?
C2 C26 C27 C28 . . . . 177.6(2) ?
C27 C26 C31 C30 . . . . -0.1(4) ?
C2 C26 C31 C30 . . . . -177.4(2) ?
C21 C20 C25 C24 . . . . 0.5(4) ?
C3 C20 C25 C24 . . . . -178.3(3) ?
C20 C25 C24 C23 . . . . 0.7(5) ?
C22 C23 C24 C25 . . . . -1.1(5) ?
C25 C20 C21 C22 . . . . -1.2(4) ?
C3 C20 C21 C22 . . . . 177.5(2) ?
C24 C23 C22 C21 . . . . 0.4(5) ?
C20 C21 C22 C23 . . . . 0.8(5) ?
C26 C27 C28 C29 . . . . 0.0(5) ?
C27 C28 C29 C30 . . . . -0.6(5) ?
C28 C29 C30 C31 . . . . 0.9(5) ?
C26 C31 C30 C29 . . . . -0.5(4) ?
C18 C16 C17 C19 . . . . -128.7(8) ?
C13 C16 C17 C19 . . . . 107.5(6) ?
C18 C16 C19 C17 . . . . 85.5(11) ?
C13 C16 C19 C17 . . . . -97.3(7) ?

_cod_database_fobs_code 1558657
